data_1556681
loop_
_publ_author_name
'Lucenti, E.'
'Forni, A.'
'Marinotto, D.'
'Previtali, A.'
'Righetto, S.'
'Cariati, E.'

_publ_section_title
;
 Tuning the Linear and Nonlinear Optical Properties of Pyrene-Pyridine
 Chromophores by Protonation and Complexation to d10 Metal Centers
;
_journal_name_full Inorganics
_journal_page_first 38
_journal_paper_doi 10.3390/inorganics7030038
_journal_volume 7
_journal_year 2019
_chemical_formula_moiety 'C46 H32 N2 O4 Zn'
_chemical_formula_sum 'C46 H32 N2 O4 Zn'
_chemical_formula_weight 742.10
_space_group_crystal_system orthorhombic
_space_group_IT_number 62
_space_group_name_Hall '-P 2ac 2n'
_space_group_name_H-M_alt 'P n m a'
_atom_sites_solution_hydrogens geom
_atom_sites_solution_primary direct
_atom_sites_solution_secondary difmap
_cell_angle_alpha 90
_cell_angle_beta 90
_cell_angle_gamma 90
_cell_formula_units_Z 4
_cell_length_a 12.5192(9)
_cell_length_b 24.7373(18)
_cell_length_c 11.2498(8)
_cell_measurement_reflns_used 9870
_cell_measurement_temperature 293(2)
_cell_measurement_theta_max 25.529
_cell_measurement_theta_min 2.434
_cell_volume 3484.0(4)
_computing_cell_refinement 'SAINT (Bruker, 1997)'
_computing_data_collection 'SMART (Bruker, 1997)'
_computing_data_reduction SAINT
_computing_molecular_graphics 'ORTEP III ( Burnett&Johnson, 1996)'
_computing_publication_material SHELXL-2014/7
_computing_structure_refinement 'SHELXL-2014/7 (Sheldrick, 2014)'
_computing_structure_solution 'SHELXT 2014/4 (Sheldrick, 2014)'
_diffrn_ambient_temperature 293(2)
_diffrn_measured_fraction_theta_full 1.000
_diffrn_measured_fraction_theta_max 0.999
_diffrn_measurement_device_type 'Bruker SMART APEX'
_diffrn_measurement_method 'phi and omega scans'
_diffrn_radiation_monochromator graphite
_diffrn_radiation_source 'fine-focus sealed tube'
_diffrn_radiation_type MoK\a
_diffrn_radiation_wavelength 0.71073
_diffrn_reflns_av_R_equivalents 0.0404
_diffrn_reflns_av_unetI/netI 0.0206
_diffrn_reflns_Laue_measured_fraction_full 1.000
_diffrn_reflns_Laue_measured_fraction_max 0.999
_diffrn_reflns_limit_h_max 15
_diffrn_reflns_limit_h_min -15
_diffrn_reflns_limit_k_max 30
_diffrn_reflns_limit_k_min -30
_diffrn_reflns_limit_l_max 14
_diffrn_reflns_limit_l_min -14
_diffrn_reflns_number 50099
_diffrn_reflns_point_group_measured_fraction_full 1.000
_diffrn_reflns_point_group_measured_fraction_max 0.999
_diffrn_reflns_theta_full 25.242
_diffrn_reflns_theta_max 26.389
_diffrn_reflns_theta_min 1.646
_exptl_absorpt_coefficient_mu 0.755
_exptl_absorpt_correction_T_max 1.0000
_exptl_absorpt_correction_T_min 0.9290
_exptl_absorpt_correction_type multi-scan
_exptl_absorpt_process_details 'SADABS, Bruker, 1997'
_exptl_crystal_colour yellow
_exptl_crystal_density_diffrn 1.415
_exptl_crystal_density_method 'not measured'
_exptl_crystal_description prism
_exptl_crystal_F_000 1536
_exptl_crystal_size_max 0.450
_exptl_crystal_size_mid 0.120
_exptl_crystal_size_min 0.050
_refine_diff_density_max 0.465
_refine_diff_density_min -0.302
_refine_diff_density_rms 0.064
_refine_ls_extinction_coef .
_refine_ls_extinction_method none
_refine_ls_goodness_of_fit_ref 1.022
_refine_ls_hydrogen_treatment constr
_refine_ls_matrix_type full
_refine_ls_number_parameters 300
_refine_ls_number_reflns 3646
_refine_ls_number_restraints 123
_refine_ls_restrained_S_all 1.018
_refine_ls_R_factor_all 0.0688
_refine_ls_R_factor_gt 0.0517
_refine_ls_shift/su_max 0.000
_refine_ls_shift/su_mean 0.000
_refine_ls_structure_factor_coef Fsqd
_refine_ls_weighting_details 'w=1/[\s^2^(Fo^2^)+(0.1015P)^2^+1.1729P] where P=(Fo^2^+2Fc^2^)/3'
_refine_ls_weighting_scheme calc
_refine_ls_wR_factor_gt 0.1475
_refine_ls_wR_factor_ref 0.1629
_reflns_Friedel_coverage 0.000
_reflns_Friedel_fraction_full .
_reflns_Friedel_fraction_max .
_reflns_number_gt 2709
_reflns_number_total 3646
_reflns_threshold_expression 'I > 2\s(I)'
_cod_data_source_file Inorganics-2019-7-38.cif
_cod_data_source_block ZnL1
_cod_database_code 1556681
_shelx_space_group_comment
;
The symmetry employed for this shelxl refinement is uniquely defined
by the following loop, which should always be used as a source of
symmetry information in preference to the above space-group names.
They are only intended as comments.
;
_shelx_estimated_absorpt_t_min 0.727
_shelx_estimated_absorpt_t_max 0.963

loop_
_space_group_symop_operation_xyz
'x, y, z'
'-x+1/2, -y, z+1/2'
'-x, y+1/2, -z'
'x+1/2, -y+1/2, -z+1/2'
'-x, -y, -z'
'x-1/2, y, -z-1/2'
'x, -y-1/2, z'
'-x-1/2, y-1/2, z-1/2'

loop_
_atom_site_label
_atom_site_type_symbol
_atom_site_fract_x
_atom_site_fract_y
_atom_site_fract_z
_atom_site_U_iso_or_equiv
_atom_site_adp_type
_atom_site_occupancy
_atom_site_site_symmetry_order
_atom_site_calc_flag
_atom_site_refinement_flags_posn
_atom_site_refinement_flags_adp
_atom_site_refinement_flags_occupancy
_atom_site_disorder_assembly
_atom_site_disorder_group
Zn1 Zn 0.54844(4) 0.7500 0.56328(4) 0.0635(2) Uani 1 2 d DS T P . .
O1 O 0.6695(3) 0.7500 0.4569(3) 0.0787(9) Uani 1 2 d DS T P A .
O2 O 0.5682(3) 0.7500 0.3000(3) 0.0833(9) Uani 1 2 d DS T P A .
N1 N 0.45314(18) 0.81707(10) 0.5447(2) 0.0592(6) Uani 1 1 d . . . . .
C1 C 0.2985(2) 0.97097(10) 0.5114(2) 0.0527(6) Uani 1 1 d . . . . .
C2 C 0.1996(2) 0.98586(10) 0.56239(19) 0.0470(5) Uani 1 1 d . . . . .
C3 C 0.1281(2) 0.94810(11) 0.6179(2) 0.0535(6) Uani 1 1 d . . . . .
H3 H 0.1468 0.9117 0.6207 0.064 Uiso 1 1 calc R U . . .
C4 C 0.0349(2) 0.96395(12) 0.6658(2) 0.0586(7) Uani 1 1 d . . . . .
H4 H -0.0092 0.9383 0.7009 0.070 Uiso 1 1 calc R U . . .
C5 C 0.0019(2) 1.01908(12) 0.6643(2) 0.0580(7) Uani 1 1 d . . . . .
C6 C -0.0944(3) 1.03701(15) 0.7170(3) 0.0741(8) Uani 1 1 d . . . . .
H6 H -0.1384 1.0123 0.7554 0.089 Uiso 1 1 calc R U . . .
C7 C -0.1235(3) 1.09037(17) 0.7121(3) 0.0839(10) Uani 1 1 d . . . . .
H7 H -0.1865 1.1015 0.7484 0.101 Uiso 1 1 calc R U . . .
C8 C -0.0609(3) 1.12743(16) 0.6544(3) 0.0785(9) Uani 1 1 d . . . . .
H8 H -0.0828 1.1633 0.6519 0.094 Uiso 1 1 calc R U . . .
C9 C 0.0348(2) 1.11281(12) 0.5991(3) 0.0627(7) Uani 1 1 d . . . . .
C10 C 0.0998(3) 1.14964(13) 0.5372(3) 0.0774(9) Uani 1 1 d . . . . .
H10 H 0.0786 1.1856 0.5322 0.093 Uiso 1 1 calc R U . . .
C11 C 0.1924(3) 1.13444(12) 0.4845(3) 0.0737(8) Uani 1 1 d . . . . .
H11 H 0.2327 1.1599 0.4435 0.088 Uiso 1 1 calc R U . . .
C12 C 0.2291(2) 1.07952(10) 0.4912(2) 0.0582(6) Uani 1 1 d . . . . .
C13 C 0.3236(3) 1.06220(13) 0.4398(3) 0.0648(7) Uani 1 1 d . . . . .
H13 H 0.3653 1.0867 0.3976 0.078 Uiso 1 1 calc R U . . .
C14 C 0.3570(2) 1.00960(13) 0.4500(2) 0.0610(7) Uani 1 1 d . . . . .
H14 H 0.4211 0.9995 0.4146 0.073 Uiso 1 1 calc R U . . .
C15 C 0.1656(2) 1.04064(11) 0.5543(2) 0.0500(6) Uani 1 1 d . . . . .
C16 C 0.0675(2) 1.05731(11) 0.6066(2) 0.0543(6) Uani 1 1 d . . . . .
C17 C 0.3447(2) 0.91614(11) 0.5228(2) 0.0536(6) Uani 1 1 d . . . . .
C18 C 0.3922(2) 0.89083(12) 0.4261(3) 0.0641(7) Uani 1 1 d . . . . .
H18 H 0.3886 0.9068 0.3514 0.077 Uiso 1 1 calc R U . . .
C19 C 0.4441(2) 0.84268(14) 0.4397(3) 0.0655(8) Uani 1 1 d . . . . .
H19 H 0.4747 0.8268 0.3730 0.079 Uiso 1 1 calc R U . . .
C20 C 0.4057(2) 0.84016(11) 0.6382(3) 0.0617(7) Uani 1 1 d . . . . .
H20 H 0.4099 0.8230 0.7116 0.074 Uiso 1 1 calc R U . . .
C21 C 0.3509(2) 0.88823(11) 0.6304(2) 0.0566(6) Uani 1 1 d . . . . .
H21 H 0.3177 0.9023 0.6976 0.068 Uiso 1 1 calc R U . . .
C22 C 0.6555(4) 0.7500 0.3510(5) 0.0775(13) Uani 1 2 d DS T P . .
C23 C 0.7549(4) 0.7500 0.2683(5) 0.1067(18) Uani 1 2 d DS T P A .
H23A H 0.7823 0.7139 0.2615 0.160 Uiso 0.5 1 calc R U P . .
H23B H 0.8090 0.7731 0.3013 0.160 Uiso 0.5 1 calc R U P . .
H23C H 0.7350 0.7630 0.1911 0.160 Uiso 0.5 1 calc R U P . .
O3 O 0.5830(5) 0.7356(2) 0.7302(5) 0.0902(16) Uani 0.422(3) 1 d D U P A -1
O4 O 0.6482(5) 0.8160(2) 0.7412(6) 0.1038(18) Uani 0.422(3) 1 d D U P A -1
C24 C 0.6288(7) 0.7708(3) 0.7817(6) 0.0871(17) Uani 0.422(3) 1 d D U P A -1
C25 C 0.6569(9) 0.7627(4) 0.9148(6) 0.097(3) Uani 0.422(3) 1 d D U P A -1
H25A H 0.6613 0.7247 0.9319 0.146 Uiso 0.422(3) 1 calc R U P A -1
H25B H 0.6025 0.7788 0.9633 0.146 Uiso 0.422(3) 1 calc R U P A -1
H25C H 0.7244 0.7795 0.9315 0.146 Uiso 0.422(3) 1 calc R U P A -1
O5 O 0.6462(18) 0.7500 0.7029(12) 0.090(2) Uani 0.078(3) 1 d DS U P A -2
O6 O 0.5062(16) 0.7500 0.8154(18) 0.098(3) Uani 0.078(3) 1 d DS U P A -2
C26 C 0.6034(16) 0.7500 0.7979(9) 0.091(2) Uani 0.078(3) 1 d DS U P A -2
C27 C 0.674(3) 0.7500 0.9113(16) 0.092(4) Uani 0.078(3) 1 d DS U P A -2
H27A H 0.6292 0.7500 0.9805 0.138 Uiso 0.078(3) 1 calc R U P A -2
H27B H 0.7183 0.7183 0.9117 0.138 Uiso 0.078(3) 1 calc R U P A -2
H27C H 0.7183 0.7817 0.9117 0.138 Uiso 0.078(3) 1 calc R U P A -2

loop_
_atom_site_aniso_label
_atom_site_aniso_U_11
_atom_site_aniso_U_22
_atom_site_aniso_U_33
_atom_site_aniso_U_23
_atom_site_aniso_U_13
_atom_site_aniso_U_12
Zn1 0.0706(4) 0.0464(3) 0.0735(4) 0.000 -0.0018(2) 0.000
O1 0.084(2) 0.0678(19) 0.084(2) 0.000 0.0174(18) 0.000
O2 0.091(2) 0.0622(18) 0.097(2) 0.000 0.004(2) 0.000
N1 0.0627(14) 0.0484(12) 0.0663(14) -0.0017(10) 0.0019(10) 0.0019(10)
C1 0.0549(14) 0.0562(14) 0.0470(13) -0.0001(11) -0.0006(11) 0.0009(11)
C2 0.0509(13) 0.0514(13) 0.0386(12) -0.0028(9) -0.0036(10) -0.0015(10)
C3 0.0560(14) 0.0540(14) 0.0503(14) -0.0008(11) -0.0040(11) -0.0025(11)
C4 0.0568(15) 0.0706(17) 0.0485(14) 0.0039(12) 0.0006(11) -0.0083(13)
C5 0.0549(14) 0.0773(18) 0.0418(13) -0.0060(12) -0.0050(11) 0.0025(14)
C6 0.0632(17) 0.103(2) 0.0556(17) -0.0052(16) -0.0010(14) 0.0090(17)
C7 0.0715(19) 0.116(3) 0.0641(19) -0.0200(19) -0.0006(16) 0.027(2)
C8 0.089(2) 0.083(2) 0.0640(19) -0.0194(17) -0.0112(16) 0.0271(18)
C9 0.0717(18) 0.0598(16) 0.0566(15) -0.0130(13) -0.0134(13) 0.0111(14)
C10 0.098(3) 0.0511(16) 0.083(2) -0.0095(15) -0.0147(19) 0.0110(16)
C11 0.086(2) 0.0524(16) 0.083(2) 0.0036(15) -0.0060(18) -0.0079(15)
C12 0.0699(17) 0.0508(14) 0.0538(15) -0.0014(12) -0.0041(13) -0.0046(12)
C13 0.0689(17) 0.0609(17) 0.0647(17) 0.0080(13) 0.0053(13) -0.0103(14)
C14 0.0568(15) 0.0659(17) 0.0603(16) 0.0039(13) 0.0059(12) -0.0005(13)
C15 0.0554(14) 0.0526(14) 0.0421(12) -0.0055(10) -0.0064(10) -0.0005(11)
C16 0.0593(15) 0.0608(15) 0.0427(13) -0.0107(11) -0.0083(11) 0.0056(12)
C17 0.0505(13) 0.0564(14) 0.0540(14) -0.0006(12) 0.0003(11) -0.0007(11)
C18 0.0724(18) 0.0652(17) 0.0547(15) 0.0010(12) 0.0029(13) 0.0085(14)
C19 0.074(2) 0.0642(18) 0.0579(17) -0.0057(13) 0.0057(13) 0.0100(14)
C20 0.0659(16) 0.0593(16) 0.0598(16) 0.0049(13) -0.0023(13) -0.0020(13)
C21 0.0586(15) 0.0580(15) 0.0531(14) -0.0026(12) 0.0021(12) 0.0021(12)
C22 0.080(3) 0.044(2) 0.109(4) 0.000 0.002(3) 0.000
C23 0.099(4) 0.121(5) 0.100(4) 0.000 0.019(3) 0.000
O3 0.112(4) 0.085(4) 0.074(3) 0.011(2) -0.015(3) -0.026(3)
O4 0.118(4) 0.098(4) 0.096(4) 0.009(3) -0.024(3) -0.030(3)
C24 0.096(4) 0.087(4) 0.078(3) 0.015(3) -0.019(3) -0.026(3)
C25 0.103(5) 0.101(6) 0.087(4) 0.013(4) -0.017(3) -0.017(4)
O5 0.104(4) 0.087(4) 0.079(4) 0.013(4) -0.019(4) -0.026(4)
O6 0.111(6) 0.093(6) 0.089(6) 0.012(6) -0.016(6) -0.024(6)
C26 0.104(4) 0.088(4) 0.080(4) 0.013(3) -0.019(3) -0.026(4)
C27 0.103(7) 0.092(7) 0.081(6) 0.014(6) -0.018(6) -0.022(7)

loop_
_atom_type_symbol
_atom_type_description
_atom_type_scat_dispersion_real
_atom_type_scat_dispersion_imag
_atom_type_scat_source
C C 0.0033 0.0016 'International Tables Vol C Tables 4.2.6.8 and 6.1.1.4'
H H 0.0000 0.0000 'International Tables Vol C Tables 4.2.6.8 and 6.1.1.4'
N N 0.0061 0.0033 'International Tables Vol C Tables 4.2.6.8 and 6.1.1.4'
O O 0.0106 0.0060 'International Tables Vol C Tables 4.2.6.8 and 6.1.1.4'
Zn Zn 0.2839 1.4301 'International Tables Vol C Tables 4.2.6.8 and 6.1.1.4'

loop_
_geom_angle_atom_site_label_1
_geom_angle_atom_site_label_2
_geom_angle_atom_site_label_3
_geom_angle
_geom_angle_site_symmetry_1
_geom_angle_site_symmetry_3
O1 Zn1 O3 114.9(2) . .
O1 Zn1 O5 90.4(6) . .
O1 Zn1 N1 113.13(9) . .
O3 Zn1 N1 111.88(19) . .
O5 Zn1 N1 115.9(2) . .
O1 Zn1 N1 113.13(9) . 7_575
O3 Zn1 N1 94.51(16) . 7_575
O5 Zn1 N1 115.9(3) . 7_575
N1 Zn1 N1 107.74(13) . 7_575
C22 O1 Zn1 119.9(3) . .
C20 N1 C19 116.9(2) . .
C20 N1 Zn1 121.5(2) . .
C19 N1 Zn1 121.24(19) . .
C14 C1 C2 119.0(3) . .
C14 C1 C17 117.9(2) . .
C2 C1 C17 123.1(2) . .
C1 C2 C15 118.9(2) . .
C1 C2 C3 123.6(2) . .
C15 C2 C3 117.4(2) . .
C4 C3 C2 121.7(3) . .
C4 C3 H3 119.2 . .
C2 C3 H3 119.2 . .
C3 C4 C5 121.8(3) . .
C3 C4 H4 119.1 . .
C5 C4 H4 119.1 . .
C16 C5 C6 118.6(3) . .
C16 C5 C4 118.5(2) . .
C6 C5 C4 122.9(3) . .
C7 C6 C5 120.8(3) . .
C7 C6 H6 119.6 . .
C5 C6 H6 119.6 . .
C8 C7 C6 120.8(3) . .
C8 C7 H7 119.6 . .
C6 C7 H7 119.6 . .
C7 C8 C9 121.9(3) . .
C7 C8 H8 119.1 . .
C9 C8 H8 119.1 . .
C8 C9 C10 123.3(3) . .
C8 C9 C16 117.8(3) . .
C10 C9 C16 118.9(3) . .
C11 C10 C9 122.1(3) . .
C11 C10 H10 118.9 . .
C9 C10 H10 118.9 . .
C10 C11 C12 120.9(3) . .
C10 C11 H11 119.5 . .
C12 C11 H11 119.5 . .
C13 C12 C15 118.2(3) . .
C13 C12 C11 123.0(3) . .
C15 C12 C11 118.8(3) . .
C14 C13 C12 121.3(3) . .
C14 C13 H13 119.4 . .
C12 C13 H13 119.4 . .
C13 C14 C1 122.3(3) . .
C13 C14 H14 118.9 . .
C1 C14 H14 118.9 . .
C16 C15 C2 120.5(2) . .
C16 C15 C12 119.2(2) . .
C2 C15 C12 120.3(2) . .
C5 C16 C15 119.9(2) . .
C5 C16 C9 120.1(3) . .
C15 C16 C9 119.9(3) . .
C18 C17 C21 115.6(3) . .
C18 C17 C1 120.8(2) . .
C21 C17 C1 123.4(2) . .
C19 C18 C17 120.6(3) . .
C19 C18 H18 119.7 . .
C17 C18 H18 119.7 . .
N1 C19 C18 123.3(3) . .
N1 C19 H19 118.3 . .
C18 C19 H19 118.3 . .
N1 C20 C21 122.8(3) . .
N1 C20 H20 118.6 . .
C21 C20 H20 118.6 . .
C20 C21 C17 120.7(3) . .
C20 C21 H21 119.7 . .
C17 C21 H21 119.7 . .
O1 C22 O2 126.0(5) . .
O1 C22 C23 118.4(5) . .
O2 C22 C23 115.6(5) . .
C22 C23 H23A 109.5 . .
C22 C23 H23B 109.5 . .
H23A C23 H23B 109.5 . .
C22 C23 H23C 109.5 . .
H23A C23 H23C 109.5 . .
H23B C23 H23C 109.5 . .
C24 O3 Zn1 116.0(4) . .
O3 C24 O4 125.4(5) . .
O3 C24 C25 118.9(6) . .
O4 C24 C25 115.4(6) . .
C24 C25 H25A 109.5 . .
C24 C25 H25B 109.5 . .
H25A C25 H25B 109.5 . .
C24 C25 H25C 109.5 . .
H25A C25 H25C 109.5 . .
H25B C25 H25C 109.5 . .
C26 O5 Zn1 115.4(12) . .
O5 C26 O6 125.8(8) . .
O5 C26 C27 118.6(8) . .
O6 C26 C27 115.6(8) . .
C26 C27 H27A 109.5 . .
C26 C27 H27B 109.5 . .
H27A C27 H27B 109.5 . .
C26 C27 H27C 109.5 . .
H27A C27 H27C 109.5 . .
H27B C27 H27C 109.5 . .

loop_
_geom_bond_atom_site_label_1
_geom_bond_atom_site_label_2
_geom_bond_distance
_geom_bond_site_symmetry_2
Zn1 O1 1.931(3) .
Zn1 O3 1.960(5) .
Zn1 O5 1.991(18) .
Zn1 N1 2.054(2) .
Zn1 N1 2.054(2) 7_575
O1 C22 1.205(5) .
O2 C22 1.235(5) .
N1 C20 1.336(4) .
N1 C19 1.345(4) .
C1 C14 1.388(4) .
C1 C2 1.414(4) .
C1 C17 1.480(4) .
C2 C15 1.423(4) .
C2 C3 1.436(4) .
C3 C4 1.343(4) .
C3 H3 0.9300 .
C4 C5 1.425(4) .
C4 H4 0.9300 .
C5 C16 1.411(4) .
C5 C6 1.414(4) .
C6 C7 1.371(5) .
C6 H6 0.9300 .
C7 C8 1.369(5) .
C7 H7 0.9300 .
C8 C9 1.398(5) .
C8 H8 0.9300 .
C9 C10 1.406(5) .
C9 C16 1.435(4) .
C10 C11 1.355(5) .
C10 H10 0.9300 .
C11 C12 1.436(4) .
C11 H11 0.9300 .
C12 C13 1.385(4) .
C12 C15 1.436(4) .
C13 C14 1.372(4) .
C13 H13 0.9300 .
C14 H14 0.9300 .
C15 C16 1.423(4) .
C17 C18 1.390(4) .
C17 C21 1.396(4) .
C18 C19 1.365(4) .
C18 H18 0.9300 .
C19 H19 0.9300 .
C20 C21 1.376(4) .
C20 H20 0.9300 .
C21 H21 0.9300 .
C22 C23 1.554(6) .
C23 H23A 0.9600 .
C23 H23B 0.9600 .
C23 H23C 0.9600 .
O3 C24 1.193(6) .
O4 C24 1.231(6) .
C24 C25 1.551(7) .
C25 H25A 0.9600 .
C25 H25B 0.9600 .
C25 H25C 0.9600 .
O5 C26 1.196(6) .
O6 C26 1.233(6) .
C26 C27 1.552(7) .
C27 H27A 0.9600 .
C27 H27B 0.9600 .
C27 H27C 0.9600 .
